data_4080655
loop_
_publ_author_name
'Kriechbaum, Margit'
'H\"olbling, Johanna'
'Stammler, Hans-Georg'
'List, Manuela'
'Berger, Raphael J. F.'
'Monkowius, Uwe'

_publ_section_title
;
 Unprecedented Large Temperature Dependence of Silver(I)--Silver(I)
 Distances in Some N-Heterocyclic Carbene Silver(I) Complex Salts
;
_journal_issue 10
_journal_name_full Organometallics
_journal_page_first 2876
_journal_paper_doi 10.1021/om300932r
_journal_volume 32
_journal_year 2013
_chemical_formula_sum 'C18 H32 Ag F6 N4 P'
_chemical_formula_weight 557.32
_space_group_crystal_system orthorhombic
_space_group_IT_number 70
_space_group_name_Hall '-F 2uv 2vw'
_space_group_name_H-M_alt 'F d d d'
_symmetry_space_group_name_Hall '-F 2uv 2vw'
_symmetry_space_group_name_H-M 'F d d d :2'
_atom_sites_solution_hydrogens geom
_atom_sites_solution_primary direct
_atom_sites_solution_secondary difmap
_audit_creation_method 'APEX2 v2010.1-2'
_cell_angle_alpha 90
_cell_angle_beta 90
_cell_angle_gamma 90
_cell_formula_units_Z 16
_cell_length_a 9.7624(5)
_cell_length_b 24.8130(10)
_cell_length_c 41.7229(19)
_cell_measurement_temperature 281.(2)
_cell_volume 10106.7(8)
_computing_structure_refinement 'SHELXL-97 (Sheldrick, 2008)'
_computing_structure_solution 'SHELXS-97 (Sheldrick, 2008)'
_diffrn_ambient_temperature 281.(2)
_diffrn_detector_area_resol_mean 8.3330
_diffrn_measured_fraction_theta_full 0.997
_diffrn_measured_fraction_theta_max 0.997
_diffrn_measurement_device_type 'SMART X2S'
_diffrn_measurement_method omega-scan
_diffrn_radiation_monochromator 'doubly curved silicon crystal'
_diffrn_radiation_source 'sealed MicroFocus tube'
_diffrn_radiation_type 'Mo K\a'
_diffrn_radiation_wavelength 0.71073
_diffrn_reflns_av_R_equivalents 0.0479
_diffrn_reflns_av_sigmaI/netI 0.0205
_diffrn_reflns_limit_h_max 11
_diffrn_reflns_limit_h_min -9
_diffrn_reflns_limit_k_max 29
_diffrn_reflns_limit_k_min -29
_diffrn_reflns_limit_l_max 49
_diffrn_reflns_limit_l_min -49
_diffrn_reflns_number 27089
_diffrn_reflns_theta_full 25.05
_diffrn_reflns_theta_max 25.05
_diffrn_reflns_theta_min 2.29
_exptl_absorpt_coefficient_mu 0.916
_exptl_absorpt_correction_T_max 0.71
_exptl_absorpt_correction_T_min 0.64
_exptl_absorpt_correction_type multi-scan
_exptl_absorpt_process_details
;
;
_exptl_crystal_colour colourless
_exptl_crystal_density_diffrn 1.465
_exptl_crystal_density_method 'not measured'
_exptl_crystal_description prism
_exptl_crystal_F_000 4544
_exptl_crystal_size_max 0.54
_exptl_crystal_size_mid 0.49
_exptl_crystal_size_min 0.40
_refine_diff_density_max 0.478
_refine_diff_density_min -0.266
_refine_ls_extinction_coef 0.00028(4)
_refine_ls_extinction_method SHELXL
_refine_ls_goodness_of_fit_ref 1.031
_refine_ls_hydrogen_treatment constr
_refine_ls_matrix_type full
_refine_ls_number_parameters 171
_refine_ls_number_reflns 2243
_refine_ls_number_restraints 37
_refine_ls_restrained_S_all 1.126
_refine_ls_R_factor_all 0.0484
_refine_ls_R_factor_gt 0.0343
_refine_ls_shift/su_max 0.000
_refine_ls_shift/su_mean 0.000
_refine_ls_structure_factor_coef Fsqd
_refine_ls_weighting_details 'calc w=1/[\s^2^(Fo^2^)+(0.0513P)^2^+30.5203P] where P=(Fo^2^+2Fc^2^)/3'
_refine_ls_weighting_scheme calc
_refine_ls_wR_factor_gt 0.0917
_refine_ls_wR_factor_ref 0.1026
_reflns_number_gt 1703
_reflns_number_total 2243
_reflns_threshold_expression >2sigma(I)
_cod_data_source_file om300932r_si_002.cif
_cod_data_source_block iPr2Im2AgPF6_280K
_cod_database_code 4080655

loop_
_space_group_symop_operation_xyz
'x, y, z'
'x, -y+1/4, -z+1/4'
'-x+1/4, y, -z+1/4'
'-x+1/4, -y+1/4, z'
'x, y+1/2, z+1/2'
'x, -y+3/4, -z+3/4'
'-x+1/4, y+1/2, -z+3/4'
'-x+1/4, -y+3/4, z+1/2'
'x+1/2, y, z+1/2'
'x+1/2, -y+1/4, -z+3/4'
'-x+3/4, y, -z+3/4'
'-x+3/4, -y+1/4, z+1/2'
'x+1/2, y+1/2, z'
'x+1/2, -y+3/4, -z+1/4'
'-x+3/4, y+1/2, -z+1/4'
'-x+3/4, -y+3/4, z'
'-x, -y, -z'
'-x, y-1/4, z-1/4'
'x-1/4, -y, z-1/4'
'x-1/4, y-1/4, -z'
'-x, -y+1/2, -z+1/2'
'-x, y+1/4, z+1/4'
'x-1/4, -y+1/2, z+1/4'
'x-1/4, y+1/4, -z+1/2'
'-x+1/2, -y, -z+1/2'
'-x+1/2, y-1/4, z+1/4'
'x+1/4, -y, z+1/4'
'x+1/4, y-1/4, -z+1/2'
'-x+1/2, -y+1/2, -z'
'-x+1/2, y+1/4, z-1/4'
'x+1/4, -y+1/2, z-1/4'
'x+1/4, y+1/4, -z'

loop_
_atom_site_type_symbol
_atom_site_label
_atom_site_fract_x
_atom_site_fract_y
_atom_site_fract_z
_atom_site_U_iso_or_equiv
_atom_site_adp_type
_atom_site_calc_flag
_atom_site_refinement_flags
_atom_site_occupancy
_atom_site_disorder_assembly
_atom_site_disorder_group
Ag Ag1A 0.0525(6) 0.375 0.375 0.0562(6) Uani d SP 0.729(12) . .
Ag Ag1B 0.0974(7) 0.375 0.375 0.0562(6) Uani d SP 0.271(12) . .
P P1 0.375 0.375 0.55761(5) 0.0927(6) Uani d SD 1.0 . .
F F1 0.4270(18) 0.3478(6) 0.5275(3) 0.348(17) Uani d PD 0.5 A -1
F F2 0.3228(19) 0.3912(6) 0.59024(19) 0.232(8) Uani d PD 0.5 A -1
F F3 0.3403(15) 0.4222(4) 0.5382(3) 0.216(8) Uani d PD 0.5 A -1
F F4 0.4026(8) 0.3150(3) 0.5723(3) 0.131(3) Uani d PD 0.5 A -1
F F5 0.2281(11) 0.3528(6) 0.5499(3) 0.163(6) Uani d PD 0.5 A -1
F F6 0.5162(12) 0.3903(6) 0.5665(5) 0.256(12) Uani d PD 0.5 A -1
N N1 0.1002(3) 0.38164(11) 0.44829(7) 0.0577(8) Uani d . 1.0 . .
N N2 0.0887(3) 0.46125(12) 0.42851(7) 0.0630(8) Uani d . 1.0 . .
C C1 0.0801(4) 0.40845(15) 0.42071(9) 0.0612(9) Uani d . 1.0 . .
C C2 0.1221(4) 0.41678(17) 0.47301(9) 0.0678(10) Uani d . 1.0 . .
H H2 0.139 0.4078 0.4943 0.081 Uiso calc R 1.0 . .
C C3 0.1146(4) 0.46673(17) 0.46065(10) 0.0705(11) Uani d . 1.0 . .
H H3 0.125 0.4989 0.4718 0.085 Uiso calc R 1.0 . .
C C4 0.1076(4) 0.32216(15) 0.45052(10) 0.0671(10) Uani d . 1.0 . .
H H4 0.0659 0.3072 0.4311 0.081 Uiso calc R 1.0 . .
C C5 0.0268(6) 0.3021(2) 0.47866(13) 0.1012(17) Uani d . 1.0 . .
H H5A 0.0682 0.3148 0.4981 0.152 Uiso calc R 1.0 . .
H H5B 0.026 0.2635 0.4786 0.152 Uiso calc R 1.0 . .
H H5C -0.0654 0.3153 0.4773 0.152 Uiso calc R 1.0 . .
C C6 0.2550(6) 0.30477(19) 0.45118(17) 0.116(2) Uani d . 1.0 . .
H H6A 0.2969 0.3169 0.4707 0.174 Uiso calc R 1.0 . .
H H6B 0.3024 0.3201 0.4332 0.174 Uiso calc R 1.0 . .
H H6C 0.2599 0.2662 0.45 0.174 Uiso calc R 1.0 . .
C C7 0.0833(5) 0.50609(16) 0.40518(12) 0.0785(12) Uani d . 1.0 . .
H H7 0.0472 0.4917 0.385 0.094 Uiso calc R 1.0 . .
C C8 -0.0123(10) 0.5496(3) 0.4162(2) 0.179(4) Uani d . 1.0 . .
H H8A -0.0229 0.5759 0.3996 0.269 Uiso calc R 1.0 . .
H H8B 0.0246 0.5665 0.435 0.269 Uiso calc R 1.0 . .
H H8C -0.0999 0.5341 0.4212 0.269 Uiso calc R 1.0 . .
C C9 0.2196(8) 0.5267(3) 0.3988(2) 0.181(4) Uani d . 1.0 . .
H H9A 0.2751 0.4986 0.3898 0.271 Uiso calc R 1.0 . .
H H9B 0.26 0.539 0.4185 0.271 Uiso calc R 1.0 . .
H H9C 0.2138 0.5562 0.384 0.271 Uiso calc R 1.0 . .

loop_
_atom_site_aniso_label
_atom_site_aniso_U_11
_atom_site_aniso_U_22
_atom_site_aniso_U_33
_atom_site_aniso_U_12
_atom_site_aniso_U_13
_atom_site_aniso_U_23
Ag1A 0.0680(18) 0.0542(3) 0.0465(3) 0 0 -0.00588(17)
Ag1B 0.0680(18) 0.0542(3) 0.0465(3) 0 0 -0.00588(17)
P1 0.1093(16) 0.0891(12) 0.0795(12) 0.0190(11) 0 0
F1 0.40(3) 0.39(4) 0.246(16) 0.03(2) 0.26(2) -0.021(18)
F2 0.41(3) 0.198(13) 0.087(5) 0.130(11) -0.068(9) -0.063(6)
F3 0.281(15) 0.086(5) 0.281(17) -0.044(7) -0.175(13) 0.095(8)
F4 0.132(6) 0.099(5) 0.161(8) 0.031(4) -0.009(5) 0.012(5)
F5 0.124(10) 0.197(12) 0.167(10) -0.016(9) -0.038(9) -0.025(8)
F6 0.153(14) 0.153(10) 0.46(4) 0.014(11) -0.169(18) 0.004(18)
N1 0.071(2) 0.0540(16) 0.0485(16) 0.0016(14) 0.0009(14) -0.0010(13)
N2 0.082(2) 0.0505(16) 0.0561(17) 0.0033(15) -0.0053(15) -0.0047(13)
C1 0.079(3) 0.054(2) 0.0512(19) -0.0002(17) 0.0006(17) -0.0037(16)
C2 0.078(3) 0.077(3) 0.0483(19) -0.003(2) -0.0073(19) -0.0067(18)
C3 0.086(3) 0.062(2) 0.063(2) -0.001(2) -0.005(2) -0.0186(19)
C4 0.086(3) 0.053(2) 0.063(2) -0.0026(19) 0.004(2) 0.0033(17)
C5 0.117(4) 0.076(3) 0.110(4) -0.010(3) 0.033(3) 0.020(3)
C6 0.093(4) 0.070(3) 0.184(6) 0.014(3) 0.036(4) 0.010(3)
C7 0.102(4) 0.053(2) 0.081(3) 0.007(2) -0.011(2) 0.004(2)
C8 0.215(9) 0.125(6) 0.198(9) 0.089(6) 0.048(7) 0.052(6)
C9 0.120(6) 0.202(8) 0.220(9) 0.003(6) 0.008(6) 0.143(8)

loop_
_atom_type_symbol
_atom_type_description
_atom_type_scat_dispersion_real
_atom_type_scat_dispersion_imag
_atom_type_scat_source
C C 0.0033 0.0016 'International Tables Vol C Tables 4.2.6.8 and 6.1.1.4'
H H 0.0000 0.0000 'International Tables Vol C Tables 4.2.6.8 and 6.1.1.4'
Ag Ag -0.8971 1.1015 'International Tables Vol C Tables 4.2.6.8 and 6.1.1.4'
P P 0.1023 0.0942 'International Tables Vol C Tables 4.2.6.8 and 6.1.1.4'
F F 0.0171 0.0103 'International Tables Vol C Tables 4.2.6.8 and 6.1.1.4'
N N 0.0061 0.0033 'International Tables Vol C Tables 4.2.6.8 and 6.1.1.4'

loop_
_geom_angle_atom_site_label_1
_geom_angle_atom_site_label_2
_geom_angle_atom_site_label_3
_geom_angle_site_symmetry_1
_geom_angle_site_symmetry_3
_geom_angle
C1 Ag1A C1 6 . 165.2(4)
C1 Ag1B C1 6 . 170.7(4)
F3 P1 F3 . 16 113.0(13)
F3 P1 F6 . 16 97.4(10)
F3 P1 F6 16 16 98.6(8)
F3 P1 F6 . . 98.6(8)
F3 P1 F6 16 . 97.4(10)
F6 P1 F6 16 . 150.9(17)
F3 P1 F2 . . 101.9(8)
F3 P1 F2 16 . 142.2(9)
F6 P1 F2 16 . 61.7(11)
F6 P1 F2 . . 91.2(12)
F3 P1 F2 . 16 142.2(9)
F3 P1 F2 16 16 102.0(8)
F6 P1 F2 16 16 91.2(12)
F6 P1 F2 . 16 61.7(11)
F2 P1 F2 . 16 51.0(8)
F3 P1 F1 . . 88.7(7)
F3 P1 F1 16 . 26.7(8)
F6 P1 F1 16 . 114.0(11)
F6 P1 F1 . . 90.6(9)
F2 P1 F1 . . 168.8(9)
F2 P1 F1 16 . 121.1(8)
F3 P1 F1 . 16 26.7(8)
F3 P1 F1 16 16 88.7(7)
F6 P1 F1 16 16 90.6(9)
F6 P1 F1 . 16 114.0(11)
F2 P1 F1 . 16 121.1(8)
F2 P1 F1 16 16 168.8(9)
F1 P1 F1 . 16 67.9(14)
F3 P1 F5 . . 87.5(6)
F3 P1 F5 16 . 79.5(8)
F6 P1 F5 16 . 26.9(10)
F6 P1 F5 . . 173.9(10)
F2 P1 F5 . . 88.2(7)
F2 P1 F5 16 . 113.6(10)
F1 P1 F5 . . 88.9(7)
F1 P1 F5 16 . 71.4(10)
F3 P1 F5 . 16 79.5(8)
F3 P1 F5 16 16 87.5(6)
F6 P1 F5 16 16 173.9(10)
F6 P1 F5 . 16 26.9(10)
F2 P1 F5 . 16 113.6(10)
F2 P1 F5 16 16 88.2(7)
F1 P1 F5 . 16 71.4(10)
F1 P1 F5 16 16 88.9(7)
F5 P1 F5 . 16 156.5(10)
F3 P1 F4 . . 167.5(7)
F3 P1 F4 16 . 55.9(7)
F6 P1 F4 16 . 79.9(7)
F6 P1 F4 . . 89.2(6)
F2 P1 F4 . . 87.6(8)
F2 P1 F4 16 . 50.4(6)
F1 P1 F4 . . 81.4(6)
F1 P1 F4 16 . 140.7(8)
F5 P1 F4 . . 84.7(6)
F5 P1 F4 16 . 104.2(6)
F3 P1 F4 . 16 55.9(7)
F3 P1 F4 16 16 167.5(7)
F6 P1 F4 16 16 89.2(6)
F6 P1 F4 . 16 79.9(7)
F2 P1 F4 . 16 50.4(6)
F2 P1 F4 16 16 87.6(8)
F1 P1 F4 . 16 140.7(8)
F1 P1 F4 16 16 81.4(6)
F5 P1 F4 . 16 104.2(6)
F5 P1 F4 16 16 84.7(6)
F4 P1 F4 . 16 135.8(8)
C1 N1 C2 . . 110.7(3)
C1 N1 C4 . . 123.7(3)
C2 N1 C4 . . 125.5(3)
C1 N2 C3 . . 110.1(3)
C1 N2 C7 . . 124.6(3)
C3 N2 C7 . . 125.1(3)
N1 C1 N2 . . 105.3(3)
N1 C1 Ag1B . . 125.0(3)
N2 C1 Ag1B . . 126.9(3)
N1 C1 Ag1A . . 127.0(3)
N2 C1 Ag1A . . 127.6(3)
Ag1B C1 Ag1A . . 12.02(12)
C3 C2 N1 . . 106.8(3)
C3 C2 H2 . . 126.6
N1 C2 H2 . . 126.6
C2 C3 N2 . . 107.1(3)
C2 C3 H3 . . 126.5
N2 C3 H3 . . 126.5
N1 C4 C5 . . 110.7(4)
N1 C4 C6 . . 109.5(3)
C5 C4 C6 . . 113.2(4)
N1 C4 H4 . . 107.7
C5 C4 H4 . . 107.7
C6 C4 H4 . . 107.7
C4 C5 H5A . . 109.5
C4 C5 H5B . . 109.5
H5A C5 H5B . . 109.5
C4 C5 H5C . . 109.5
H5A C5 H5C . . 109.5
H5B C5 H5C . . 109.5
C4 C6 H6A . . 109.5
C4 C6 H6B . . 109.5
H6A C6 H6B . . 109.5
C4 C6 H6C . . 109.5
H6A C6 H6C . . 109.5
H6B C6 H6C . . 109.5
C9 C7 N2 . . 110.7(4)
C9 C7 C8 . . 111.9(6)
N2 C7 C8 . . 111.1(5)
C9 C7 H7 . . 107.6
N2 C7 H7 . . 107.6
C8 C7 H7 . . 107.6
C7 C8 H8A . . 109.5
C7 C8 H8B . . 109.5
H8A C8 H8B . . 109.5
C7 C8 H8C . . 109.5
H8A C8 H8C . . 109.5
H8B C8 H8C . . 109.5
C7 C9 H9A . . 109.5
C7 C9 H9B . . 109.5
H9A C9 H9B . . 109.5
C7 C9 H9C . . 109.5
H9A C9 H9C . . 109.5
H9B C9 H9C . . 109.5

loop_
_geom_bond_atom_site_label_1
_geom_bond_atom_site_label_2
_geom_bond_site_symmetry_2
_geom_bond_distance
Ag1A C1 6 2.097(4)
Ag1A C1 . 2.097(4)
Ag1B C1 6 2.087(4)
Ag1B C1 . 2.087(4)
P1 F3 . 1.464(7)
P1 F3 16 1.464(7)
P1 F6 16 1.477(10)
P1 F6 . 1.477(10)
P1 F2 . 1.508(9)
P1 F2 16 1.508(9)
P1 F1 . 1.512(11)
P1 F1 16 1.512(11)
P1 F5 . 1.569(9)
P1 F5 16 1.569(9)
P1 F4 . 1.634(6)
P1 F4 16 1.634(7)
N1 C1 . 1.344(5)
N1 C2 . 1.368(5)
N1 C4 . 1.480(5)
N2 C1 . 1.352(5)
N2 C3 . 1.371(5)
N2 C7 . 1.480(5)
C2 C3 . 1.344(6)
C2 H2 . 0.93
C3 H3 . 0.93
C4 C5 . 1.499(6)
C4 C6 . 1.502(7)
C4 H4 . 0.98
C5 H5A . 0.96
C5 H5B . 0.96
C5 H5C . 0.96
C6 H6A . 0.96
C6 H6B . 0.96
C6 H6C . 0.96
C7 C9 . 1.450(8)
C7 C8 . 1.499(8)
C7 H7 . 0.98
C8 H8A . 0.96
C8 H8B . 0.96
C8 H8C . 0.96
C9 H9A . 0.96
C9 H9B . 0.96
C9 H9C . 0.96
